data_7720337
loop_
_publ_author_name
'Halikowska-Tarasek, Katarzyna'
'Dziuk, B&#x142;a&#x17c;ej'
'Szostak, Roman'
'Szostak, Michal'
'Bisz, Elwira'

_publ_section_title
;
 IPr*<sup>BndiNHC</sup> - sterically adaptable benzyl-linked dinuclear
 N-heterocyclic carbenes.
;
_journal_issue 16
_journal_name_full 'Dalton transactions (Cambridge, England : 2003)'
_journal_page_first 6282
_journal_page_last 6293
_journal_paper_doi 10.1039/d6dt00096g
_journal_volume 55
_journal_year 2026
_chemical_formula_moiety 'C45 H40 Au Br N2'
_chemical_formula_sum 'C45 H40 Au Br N2'
_chemical_formula_weight 885.703
_space_group_crystal_system monoclinic
_space_group_IT_number 14
_space_group_name_Hall '-P 2ybc'
_space_group_name_H-M_alt 'P 1 21/c 1'
_symmetry_Int_Tables_number 14
_audit_creation_date 2026-02-11
_audit_creation_method
;
Olex2 1.3
(compiled 2020.11.12 svn.r5f609507 for OlexSys, GUI svn.r6408)
;
_audit_update_record
;
2026-02-11 deposited with the CCDC.	2026-02-26 downloaded from the CCDC.
;
_cell_angle_alpha 90
_cell_angle_beta 94.184(1)
_cell_angle_gamma 90
_cell_formula_units_Z 4
_cell_length_a 10.5128(1)
_cell_length_b 19.5815(1)
_cell_length_c 17.9622(1)
_cell_measurement_reflns_used 33189
_cell_measurement_temperature 100.01(10)
_cell_measurement_theta_max 76.1340
_cell_measurement_theta_min 2.5300
_cell_volume 3687.78(5)
_computing_cell_refinement 'CrysAlisPro 1.171.41.93a (Rigaku OD, 2020)'
_computing_data_collection 'CrysAlisPro 1.171.41.93a (Rigaku OD, 2020)'
_computing_data_reduction 'CrysAlisPro 1.171.41.93a (Rigaku OD, 2020)'
_computing_molecular_graphics 'Olex2 1.3 (Dolomanov et al., 2009)'
_computing_publication_material 'Olex2 1.3 (Dolomanov et al., 2009)'
_computing_structure_refinement 'olex2.refine 1.3 (Bourhis et al., 2015)'
_diffrn_ambient_environment N~2~
_diffrn_ambient_temperature 100.01(10)
_diffrn_detector 'Hybrid Pixel Array Detector'
_diffrn_detector_area_resol_mean 10.0000
_diffrn_detector_type 'HyPix-Arc 150'
_diffrn_measured_fraction_theta_full 1.0000
_diffrn_measured_fraction_theta_max 0.9876
_diffrn_measurement_details
;
List of Runs (angles in degrees, time in seconds):

  # Type    Start    End  Width  t~exp~   \w     \q     \k     \f   Frames
#--------------------------------------------------------------------------
  1  \w     42.00  67.00   0.50    0.05    --   30.00  63.00  56.02   50
  2  \w     47.00  72.00   0.50    0.05    --   34.00  59.00  24.39   50
  3  \w    -71.00 -46.00   0.50    0.05    --  -34.00 -66.00  57.43   50
  4  \w     54.00  80.00   0.50    0.05    --   42.00  64.00 -44.50   52
  5  \w     54.00  79.00   0.50    0.05    --   42.00  63.00-166.51   50
  6  \w     63.00  88.00   0.50    0.05    --   50.00  59.00 -20.73   50
  7  \w    -92.00 -67.00   0.50    0.05    --  -54.00 -62.00-104.46   50
  8  \w     74.00  99.00   0.50    0.05    --   62.00  63.00  68.08   50
  9  \w   -106.00 -81.00   0.50    0.05    --  -66.00 -56.00-148.40   50
 10  \w   -105.00 -80.00   0.50    0.05    --  -66.00 -57.00-163.13   50
 11  \w   -109.00 -84.00   0.50    0.05    --  -70.00 -52.00 132.05   50
 12  \w    -54.00 -28.00   0.50    0.05    --  -70.00  50.00 133.05   52
 13  \w   -110.00 -85.00   0.50    0.05    --  -70.00 -54.00  14.23   50
 14  \w   -113.00 -88.00   0.50    0.05    --  -70.00 -41.00 110.52   50
 15  \w   -113.00 -88.00   0.50    0.05    --  -70.00 -41.00  27.51   50
 16  \w    -90.00 -38.00   0.50    0.05    --  -70.31 125.00   0.00  104
 17  \w   -112.00 -87.00   0.50    0.05    --  -74.00 -62.00  12.45   50
 18  \w    -84.00 -59.00   0.50    0.05    --  -75.50 101.00  15.89   50
 19  \w   -115.00 -90.00   0.50    0.05    --  -75.50 -57.00  42.43   50
 20  \w     67.00  93.00   0.50    0.05    --   77.85-125.00  30.00   52
 21  \w     68.00  99.00   0.50    0.05    --   77.85-125.00 150.00   62
 22  \w     62.00 101.00   0.50    0.05    --   77.85-125.00  90.00   78
 23  \w     75.00 101.00   0.50    0.05    --   77.85-125.00 120.00   52
 24  \w     48.00 106.00   0.50    0.05    --   77.85   0.00 150.00  116
 25  \w     40.00  72.00   0.50    0.05    --   77.85-125.00 120.00   64
 26  \w     67.00  93.00   0.50    0.05    --   77.85-125.00   0.00   52
 27  \w     41.00  66.00   0.50    0.05    --   77.85-125.00   0.00   50
 28  \w     45.00 109.00   0.50    0.05    --   77.85   0.00  90.00  128
 29  \w     69.00  95.00   0.50    0.05    --   77.85-125.00-180.00   52
 30  \w     95.00 120.00   0.50    0.05    --   79.00  38.00-179.60   50
 31  \w     77.00 114.00   0.50    0.05    --   79.00  21.00 -65.57   74
 32  \w     96.00 121.00   0.50    0.05    --   79.00  40.00-166.19   50
 33  \w     90.00 116.00   0.50    0.05    --   79.00  30.00  95.50   52
 34  \w     96.00 121.00   0.50    0.05    --   79.00  16.00 178.85   50
 35  \w     52.00  88.00   0.50    0.05    --   79.00  16.00 178.85   72
 36  \w     85.00 117.00   0.50    0.05    --   79.00  27.00  18.05   64
 37  \w     96.00 122.00   0.50    0.05    --   79.00  40.00-123.51   52
 38  \w     95.00 121.00   0.50    0.05    --   79.00  38.00 -31.33   52
 39  \w     94.00 119.00   0.50    0.05    --   79.00  37.00 144.60   50
 40  \w     96.00 121.00   0.50    0.05    --   79.00  40.00 -70.47   50
 41  \w     82.00 123.00   0.50    0.05    --   79.00  26.00  54.78   82
 42  \w     94.00 120.00   0.50    0.05    --   79.00  37.00  64.28   52
 43  \w     96.00 121.00   0.50    0.05    --   79.00  40.00-139.45   50
 44  \w     57.00  95.00   0.50    0.05    --   79.00-120.00  55.19   76
;
_diffrn_measurement_device 'four-circle diffractometer'
_diffrn_measurement_device_type 'XtaLAB Synergy R, DW system, HyPix-Arc 150'
_diffrn_measurement_method '\w scans'
_diffrn_orient_matrix_type 'CrysAlisPro convention (1999,Acta A55,543-557)'
_diffrn_orient_matrix_UB_11 -0.1086715000
_diffrn_orient_matrix_UB_12 -0.0522216000
_diffrn_orient_matrix_UB_13 0.0045829000
_diffrn_orient_matrix_UB_21 0.0922926000
_diffrn_orient_matrix_UB_22 -0.0492045000
_diffrn_orient_matrix_UB_23 0.0436889000
_diffrn_orient_matrix_UB_31 -0.0354092000
_diffrn_orient_matrix_UB_32 0.0322768000
_diffrn_orient_matrix_UB_33 0.0739422000
_diffrn_radiation_monochromator mirror
_diffrn_radiation_probe x-ray
_diffrn_radiation_type 'Cu K\a'
_diffrn_radiation_wavelength 1.54184
_diffrn_reflns_av_R_equivalents 0.0425
_diffrn_reflns_av_unetI/netI 0.0218
_diffrn_reflns_Laue_measured_fraction_full 1.0000
_diffrn_reflns_Laue_measured_fraction_max 0.9876
_diffrn_reflns_limit_h_max 13
_diffrn_reflns_limit_h_min -13
_diffrn_reflns_limit_k_max 23
_diffrn_reflns_limit_k_min -24
_diffrn_reflns_limit_l_max 22
_diffrn_reflns_limit_l_min -20
_diffrn_reflns_number 40683
_diffrn_reflns_point_group_measured_fraction_full 1.0000
_diffrn_reflns_point_group_measured_fraction_max 0.9876
_diffrn_reflns_theta_full 67.6840
_diffrn_reflns_theta_max 76.09
_diffrn_reflns_theta_min 3.34
_diffrn_source 'Rotating-anode X-ray tube'
_diffrn_source_type 'Rigaku (Cu) X-ray Source'
_exptl_absorpt_coefficient_mu 9.014
_exptl_absorpt_correction_T_max 0.970
_exptl_absorpt_correction_T_min 0.327
_exptl_absorpt_correction_type gaussian
_exptl_absorpt_process_details
;
CrysAlisPro 1.171.41.93a (Rigaku Oxford Diffraction, 2020)
Numerical absorption correction based on gaussian integration over
a multifaceted crystal model
Empirical absorption correction using spherical harmonics,
implemented in SCALE3 ABSPACK scaling algorithm.
;
_exptl_crystal_colour colourless
_exptl_crystal_density_diffrn 1.595
_exptl_crystal_description block
_exptl_crystal_F_000 1738.276
_exptl_crystal_size_max 0.355
_exptl_crystal_size_mid 0.298
_exptl_crystal_size_min 0.24
_refine_diff_density_max 2.0941
_refine_diff_density_min -1.4420
_refine_diff_density_rms 0.1419
_refine_ls_d_res_high 0.7942
_refine_ls_d_res_low 13.2175
_refine_ls_goodness_of_fit_ref 1.0324
_refine_ls_hydrogen_treatment constr
_refine_ls_matrix_type full
_refine_ls_number_constraints 73
_refine_ls_number_parameters 445
_refine_ls_number_reflns 7617
_refine_ls_number_restraints 0
_refine_ls_restrained_S_all 1.0324
_refine_ls_R_factor_all 0.0343
_refine_ls_R_factor_gt 0.0340
_refine_ls_shift/su_max 0.0006
_refine_ls_shift/su_mean 0.0000
_refine_ls_structure_factor_coef Fsqd
_refine_ls_weighting_details 'w=1/[\s^2^(Fo^2^)+(0.0464P)^2^+17.3823P] where P=(Fo^2^+2Fc^2^)/3'
_refine_ls_weighting_scheme calc
_refine_ls_wR_factor_gt 0.0886
_refine_ls_wR_factor_ref 0.0889
_reflns_Friedel_coverage 0.0
_reflns_limit_h_max 13
_reflns_limit_h_min -13
_reflns_limit_k_max 24
_reflns_limit_k_min 0
_reflns_limit_l_max 22
_reflns_limit_l_min 0
_reflns_number_gt 7537
_reflns_number_total 7617
_reflns_threshold_expression I>=2u(I)
_cod_data_source_file d6dt00096g2.cif
_cod_data_source_block 4g
_cod_depositor_comments 'Adding full bibliography for 7720336--7720340.cif.'
_cod_database_code 7720337
_chemical_oxdiff_formula 'C30 H30 N4 Br2 Au2'
_reflns_odcompleteness_completeness 99.85
_reflns_odcompleteness_iscentric 1
_reflns_odcompleteness_theta 74.33
_olex2_refinement_description
;
1. Fixed Uiso
 At 1.2 times of:
  All C(H) groups, All C(H,H) groups
 At 1.5 times of:
  All C(H,H,H) groups
2.a Ternary CH refined with riding coordinates:
 C10(H10), C24(H24)
2.b Secondary CH2 refined with riding coordinates:
 C39(H39a,H39b)
2.c Aromatic/amide H refined with riding coordinates:
 C6(H6), C32(H32), C8(H8), C30(H30), C41(H41), C26(H26), C34(H34), C35(H35),
 C33(H33), C12(H12), C27(H27), C42(H42), C45(H45), C22(H22), C29(H29), C36(H36),
  C14(H14), C13(H13), C16(H16), C18(H18), C28(H28), C21(H21), C44(H44),
 C15(H15), C43(H43), C20(H20), C19(H19)
2.d Idealised Me refined as rotating group:
 C37(H37a,H37b,H37c), C23(H23a,H23b,H23c), C38(H38a,H38b,H38c)
;
_olex2_submission_special_instructions 'No special instructions were received'
_oxdiff_exptl_absorpt_empirical_details
;
Empirical correction (ABSPACK) includes:
- Absorption correction using spherical harmonics
- Frame scaling
;
_oxdiff_exptl_absorpt_empirical_full_max 2.093
_oxdiff_exptl_absorpt_empirical_full_min 0.570

loop_
_space_group_symop_id
_space_group_symop_operation_xyz
1 x,y,z
2 -x,y+1/2,-z+1/2
3 -x,-y,-z
4 x,-y-1/2,z-1/2

loop_
_atom_site_label
_atom_site_type_symbol
_atom_site_fract_x
_atom_site_fract_y
_atom_site_fract_z
_atom_site_U_iso_or_equiv
_atom_site_adp_type
_atom_site_occupancy
_atom_site_refinement_flags_posn
Au1 Au 0.062436(14) 0.306047(7) 0.322344(8) 0.01486(6) Uani 1.000000 .
Br1 Br -0.05407(4) 0.33232(2) 0.20643(3) 0.02781(11) Uani 1.000000 .
N1 N 0.2506(3) 0.22966(15) 0.42263(17) 0.0128(6) Uani 1.000000 .
N2 N 0.1406(3) 0.29547(17) 0.4876(2) 0.0184(7) Uani 1.000000 .
C1 C 0.1568(4) 0.27777(19) 0.4164(2) 0.0154(7) Uani 1.000000 .
C9 C 0.2323(3) 0.13884(18) 0.3288(2) 0.0132(7) Uani 1.000000 .
C7 C 0.3937(4) 0.12819(19) 0.2389(2) 0.0158(7) Uani 1.000000 .
C4 C 0.2988(4) 0.19586(17) 0.3590(2) 0.0122(7) Uani 1.000000 .
C6 C 0.4523(4) 0.18702(19) 0.2682(2) 0.0161(7) Uani 1.000000 .
H6 H 0.5252(4) 0.20416(19) 0.2461(2) 0.0193(9) Uiso 1.000000 R
C31 C 0.1439(3) 0.06767(18) 0.4288(2) 0.0139(7) Uani 1.000000 .
C11 C 0.4950(4) 0.33774(19) 0.2993(2) 0.0166(7) Uani 1.000000 .
C2 C 0.2921(4) 0.21733(19) 0.4973(2) 0.0167(7) Uani 1.000000 .
C32 C 0.0952(4) 0.0828(2) 0.4976(2) 0.0177(7) Uani 1.000000 .
H32 H 0.0393(4) 0.1206(2) 0.5015(2) 0.0212(9) Uiso 1.000000 R
C8 C 0.2831(3) 0.10549(19) 0.2689(2) 0.0146(7) Uani 1.000000 .
H8 H 0.2410(3) 0.06622(19) 0.2482(2) 0.0175(8) Uiso 1.000000 R
C30 C -0.0802(4) 0.1352(2) 0.2748(2) 0.0198(8) Uani 1.000000 .
H30 H -0.0723(4) 0.1820(2) 0.2883(2) 0.0237(9) Uiso 1.000000 R
C3 C 0.2221(4) 0.2594(2) 0.5383(2) 0.0200(8) Uani 1.000000 .
C41 C 0.0906(4) 0.4558(2) 0.5869(2) 0.0242(9) Uani 1.000000 .
H41 H 0.0252(4) 0.4399(2) 0.6164(2) 0.0290(10) Uiso 1.000000 R
C26 C -0.0024(3) 0.02047(19) 0.2830(2) 0.0155(7) Uani 1.000000 .
H26 H 0.0590(3) -0.01188(19) 0.3021(2) 0.0187(8) Uiso 1.000000 R
C40 C 0.1263(4) 0.4166(2) 0.5271(2) 0.0196(8) Uani 1.000000 .
C34 C 0.2072(4) -0.0130(2) 0.5546(2) 0.0242(9) Uani 1.000000 .
H34 H 0.2292(4) -0.0403(2) 0.5974(2) 0.0290(10) Uiso 1.000000 R
C35 C 0.2542(4) -0.0290(2) 0.4864(2) 0.0233(8) Uani 1.000000 .
H35 H 0.3072(4) -0.0680(2) 0.4824(2) 0.0280(10) Uiso 1.000000 R
C10 C 0.4725(4) 0.28626(19) 0.3611(2) 0.0159(7) Uani 1.000000 .
H10 H 0.4094(4) 0.30817(19) 0.3926(2) 0.0191(9) Uiso 1.000000 R
C33 C 0.1281(4) 0.0431(2) 0.5600(2) 0.0212(8) Uani 1.000000 .
H33 H 0.0962(4) 0.0544(2) 0.6065(2) 0.0255(10) Uiso 1.000000 R
C12 C 0.3886(4) 0.3732(2) 0.2681(2) 0.0226(8) Uani 1.000000 .
H12 H 0.3070(4) 0.3647(2) 0.2857(2) 0.0272(10) Uiso 1.000000 R
C39 C 0.0558(4) 0.3507(2) 0.5082(2) 0.0219(8) Uani 1.000000 .
H39a H -0.0085(4) 0.3591(2) 0.4662(2) 0.0263(10) Uiso 1.000000 R
H39b H 0.0101(4) 0.3361(2) 0.5517(2) 0.0263(10) Uiso 1.000000 R
C27 C -0.1024(4) -0.0003(2) 0.2328(2) 0.0201(8) Uani 1.000000 .
H27 H -0.1095(4) -0.0469(2) 0.2184(2) 0.0241(9) Uiso 1.000000 R
C25 C 0.0077(3) 0.08845(19) 0.3052(2) 0.0144(7) Uani 1.000000 .
C42 C 0.1499(5) 0.5180(2) 0.6039(3) 0.0280(9) Uani 1.000000 .
H42 H 0.1250(5) 0.5445(2) 0.6446(3) 0.0337(11) Uiso 1.000000 R
C5 C 0.4076(4) 0.22172(18) 0.3289(2) 0.0149(7) Uani 1.000000 .
C45 C 0.2225(4) 0.4407(2) 0.4848(2) 0.0250(9) Uani 1.000000 .
H45 H 0.2482(4) 0.4145(2) 0.4440(2) 0.0300(10) Uiso 1.000000 R
C22 C 0.6822(4) 0.2239(2) 0.3967(3) 0.0248(9) Uani 1.000000 .
H22 H 0.6768(4) 0.2027(2) 0.3490(3) 0.0297(10) Uiso 1.000000 R
C29 C -0.1803(4) 0.1145(2) 0.2246(2) 0.0253(9) Uani 1.000000 .
H29 H -0.2408(4) 0.1470(2) 0.2046(2) 0.0304(11) Uiso 1.000000 R
C36 C 0.2241(4) 0.0115(2) 0.4243(2) 0.0189(8) Uani 1.000000 .
H36 H 0.2586(4) 0.0008(2) 0.3783(2) 0.0227(9) Uiso 1.000000 R
C37 C 0.3912(4) 0.1655(2) 0.5203(2) 0.0222(8) Uani 1.000000 .
H37a H 0.3552(10) 0.1196(2) 0.5134(17) 0.0333(13) Uiso 1.000000 GR
H37b H 0.4640(14) 0.1706(11) 0.4896(12) 0.0333(13) Uiso 1.000000 GR
H37c H 0.420(2) 0.1723(11) 0.5729(5) 0.0333(13) Uiso 1.000000 GR
C24 C 0.1113(3) 0.11530(18) 0.3625(2) 0.0136(7) Uani 1.000000 .
H24 H 0.0744(3) 0.15722(18) 0.3843(2) 0.0164(8) Uiso 1.000000 R
C23 C 0.4456(4) 0.0910(2) 0.1740(2) 0.0220(8) Uani 1.000000 .
H23a H 0.510(2) 0.1195(7) 0.1522(12) 0.0331(13) Uiso 1.000000 GR
H23b H 0.485(3) 0.0479(8) 0.1915(4) 0.0331(13) Uiso 1.000000 GR
H23c H 0.3759(6) 0.0815(15) 0.1362(8) 0.0331(13) Uiso 1.000000 GR
C17 C 0.5883(4) 0.2697(2) 0.4138(2) 0.0200(8) Uani 1.000000 .
C14 C 0.5187(4) 0.4333(2) 0.1854(2) 0.0237(8) Uani 1.000000 .
H14 H 0.5271(4) 0.4659(2) 0.1469(2) 0.0284(10) Uiso 1.000000 R
C13 C 0.4006(4) 0.4204(2) 0.2119(2) 0.0241(8) Uani 1.000000 .
H13 H 0.3274(4) 0.4441(2) 0.1914(2) 0.0290(10) Uiso 1.000000 R
C16 C 0.6131(4) 0.3505(2) 0.2725(3) 0.0263(9) Uani 1.000000 .
H16 H 0.6863(4) 0.3267(2) 0.2929(3) 0.0315(11) Uiso 1.000000 R
C18 C 0.5992(5) 0.2995(2) 0.4845(3) 0.0307(10) Uani 1.000000 .
H18 H 0.5368(5) 0.3315(2) 0.4978(3) 0.0369(13) Uiso 1.000000 R
C28 C -0.1913(4) 0.0464(2) 0.2039(2) 0.0233(8) Uani 1.000000 .
H28 H -0.2596(4) 0.0319(2) 0.1700(2) 0.0279(10) Uiso 1.000000 R
C38 C 0.2182(5) 0.2664(2) 0.6206(2) 0.0312(10) Uani 1.000000 .
H38a H 0.222(4) 0.3149(3) 0.6342(3) 0.0469(15) Uiso 1.000000 GR
H38b H 0.1390(17) 0.2464(18) 0.6363(4) 0.0469(15) Uiso 1.000000 GR
H38c H 0.291(2) 0.2426(17) 0.6456(2) 0.0469(15) Uiso 1.000000 GR
C21 C 0.7844(5) 0.2080(3) 0.4475(3) 0.0323(10) Uani 1.000000 .
H21 H 0.8490(5) 0.1775(3) 0.4337(3) 0.0388(13) Uiso 1.000000 R
C44 C 0.2808(5) 0.5028(2) 0.5018(3) 0.0313(10) Uani 1.000000 .
H44 H 0.3459(5) 0.5190(2) 0.4724(3) 0.0376(12) Uiso 1.000000 R
C15 C 0.6245(4) 0.3980(3) 0.2157(3) 0.0336(11) Uani 1.000000 .
H15 H 0.7057(4) 0.4064(3) 0.1976(3) 0.0404(13) Uiso 1.000000 R
C43 C 0.2449(5) 0.5410(2) 0.5612(3) 0.0306(10) Uani 1.000000 .
H43 H 0.2858(5) 0.5834(2) 0.5728(3) 0.0367(12) Uiso 1.000000 R
C20 C 0.7915(5) 0.2370(3) 0.5181(3) 0.0391(13) Uani 1.000000 .
H20 H 0.8589(5) 0.2251(3) 0.5539(3) 0.0469(15) Uiso 1.000000 R
C19 C 0.6997(5) 0.2832(3) 0.5357(3) 0.0394(12) Uani 1.000000 .
H19 H 0.7053(5) 0.3043(3) 0.5835(3) 0.0473(15) Uiso 1.000000 R

loop_
_atom_site_aniso_label
_atom_site_aniso_U_11
_atom_site_aniso_U_22
_atom_site_aniso_U_33
_atom_site_aniso_U_12
_atom_site_aniso_U_13
_atom_site_aniso_U_23
Au1 0.01434(9) 0.01206(9) 0.01817(10) 0.00131(5) 0.00117(6) -0.00118(5)
Br1 0.0283(2) 0.0256(2) 0.0287(2) 0.00583(18) -0.00399(17) 0.00184(18)
N1 0.0150(15) 0.0119(14) 0.0116(14) -0.0017(11) 0.0005(11) 0.0009(11)
N2 0.0174(16) 0.0144(15) 0.0246(17) -0.0070(13) 0.0088(13) -0.0054(13)
C1 0.0194(18) 0.0132(17) 0.0138(17) -0.0030(14) 0.0034(14) -0.0005(13)
C9 0.0115(16) 0.0118(16) 0.0161(17) 0.0013(13) 0.0008(13) 0.0026(13)
C7 0.0165(18) 0.0157(17) 0.0153(17) 0.0021(14) 0.0015(14) 0.0002(14)
C4 0.0123(17) 0.0139(17) 0.0105(17) 0.0020(13) 0.0018(13) 0.0011(12)
C6 0.0151(18) 0.0202(19) 0.0132(18) -0.0027(14) 0.0021(14) 0.0008(14)
C31 0.0137(17) 0.0125(17) 0.0154(17) -0.0042(13) 0.0005(13) -0.0007(13)
C11 0.0182(18) 0.0126(17) 0.0193(18) -0.0051(14) 0.0039(14) -0.0013(14)
C2 0.0210(19) 0.0144(17) 0.0143(18) -0.0068(15) -0.0016(14) 0.0011(14)
C32 0.0158(18) 0.0217(19) 0.0157(18) -0.0054(15) 0.0017(14) -0.0011(15)
C8 0.0149(17) 0.0121(16) 0.0165(17) -0.0008(13) 0.0002(13) 0.0006(13)
C30 0.023(2) 0.0154(18) 0.0210(19) -0.0009(15) 0.0003(15) 0.0029(15)
C3 0.025(2) 0.0170(18) 0.0180(19) -0.0093(15) 0.0011(15) -0.0006(15)
C41 0.025(2) 0.021(2) 0.027(2) -0.0006(17) 0.0076(17) -0.0047(17)
C26 0.0147(17) 0.0149(17) 0.0175(18) -0.0015(14) 0.0045(14) 0.0004(14)
C40 0.0216(19) 0.0172(18) 0.0200(19) -0.0017(15) 0.0022(15) -0.0031(15)
C34 0.031(2) 0.021(2) 0.019(2) -0.0096(17) -0.0038(16) 0.0074(16)
C35 0.025(2) 0.0164(19) 0.028(2) 0.0014(16) -0.0018(16) 0.0042(16)
C10 0.0145(17) 0.0141(17) 0.0196(18) -0.0032(14) 0.0050(14) -0.0009(14)
C33 0.0216(19) 0.026(2) 0.0164(18) -0.0126(16) 0.0032(15) 0.0000(15)
C12 0.0173(19) 0.025(2) 0.026(2) 0.0008(16) 0.0041(15) 0.0027(17)
C39 0.0196(19) 0.022(2) 0.026(2) -0.0021(16) 0.0106(16) -0.0102(16)
C27 0.0225(19) 0.0177(18) 0.0203(19) -0.0077(15) 0.0029(15) -0.0040(15)
C25 0.0114(16) 0.0183(18) 0.0141(16) -0.0028(14) 0.0037(13) 0.0012(14)
C42 0.039(2) 0.0169(19) 0.028(2) 0.0029(18) 0.0010(19) -0.0078(17)
C5 0.0171(18) 0.0107(16) 0.0166(17) -0.0002(14) -0.0007(14) 0.0020(13)
C45 0.029(2) 0.026(2) 0.020(2) -0.0080(18) 0.0044(16) -0.0027(16)
C22 0.022(2) 0.024(2) 0.028(2) -0.0019(17) -0.0038(17) 0.0011(17)
C29 0.022(2) 0.026(2) 0.027(2) 0.0011(17) -0.0055(17) 0.0041(17)
C36 0.0222(19) 0.0169(18) 0.0176(19) -0.0007(15) 0.0012(15) -0.0006(15)
C37 0.025(2) 0.0196(19) 0.021(2) -0.0050(16) -0.0080(16) 0.0062(15)
C24 0.0139(16) 0.0105(16) 0.0168(17) -0.0018(13) 0.0026(13) 0.0012(13)
C23 0.020(2) 0.024(2) 0.023(2) 0.0011(15) 0.0070(16) -0.0060(16)
C17 0.0201(19) 0.0199(19) 0.0198(19) -0.0107(15) 0.0003(15) 0.0046(15)
C14 0.025(2) 0.021(2) 0.026(2) -0.0011(16) 0.0026(16) 0.0057(16)
C13 0.0180(19) 0.025(2) 0.029(2) 0.0020(16) -0.0001(16) 0.0029(17)
C16 0.0149(19) 0.024(2) 0.041(3) 0.0007(16) 0.0029(17) 0.0131(19)
C18 0.039(3) 0.030(2) 0.023(2) -0.014(2) -0.0013(19) -0.0045(18)
C28 0.0209(19) 0.030(2) 0.0183(19) -0.0065(17) -0.0003(15) -0.0020(16)
C38 0.043(3) 0.030(2) 0.021(2) -0.012(2) 0.0047(19) -0.0065(18)
C21 0.026(2) 0.031(2) 0.038(3) -0.0064(19) -0.010(2) 0.010(2)
C44 0.039(3) 0.030(2) 0.025(2) -0.015(2) 0.0010(19) 0.0066(18)
C15 0.019(2) 0.034(2) 0.048(3) -0.0005(19) 0.0097(19) 0.019(2)
C43 0.045(3) 0.016(2) 0.029(2) -0.0097(19) -0.006(2) 0.0016(17)
C20 0.038(3) 0.038(3) 0.038(3) -0.019(2) -0.017(2) 0.015(2)
C19 0.049(3) 0.047(3) 0.020(2) -0.024(3) -0.006(2) 0.001(2)

loop_
_atom_type_symbol
_atom_type_scat_dispersion_real
_atom_type_scat_dispersion_imag
_atom_type_scat_Cromer_Mann_a1
_atom_type_scat_Cromer_Mann_a2
_atom_type_scat_Cromer_Mann_a3
_atom_type_scat_Cromer_Mann_a4
_atom_type_scat_Cromer_Mann_b1
_atom_type_scat_Cromer_Mann_b2
_atom_type_scat_Cromer_Mann_b3
_atom_type_scat_Cromer_Mann_b4
_atom_type_scat_Cromer_Mann_c
_atom_type_scat_source
_atom_type_scat_dispersion_source
H 0.00000 0.00000 0.49300 0.32291 0.14019 0.04081 10.51090 26.12570 3.14236 57.79970 0.0030380000826 'International Tables Volume C Table 6.1.1.4 (pp. 500-502)' 'Henke, Gullikson and Davis, At. Data and Nucl. Data Tables, 1993, 54, 2'
C 0.01920 0.00962 2.31000 1.02000 1.58860 0.86500 20.84390 10.20750 0.56870 51.65120 0.215599998832 'International Tables Volume C Table 6.1.1.4 (pp. 500-502)' 'Henke, Gullikson and Davis, At. Data and Nucl. Data Tables, 1993, 54, 2'
Au -4.01093 7.72879 16.88190 18.59130 25.55820 5.86000 0.46110 8.62160 1.48260 36.39560 12.0657997131 'International Tables Volume C Table 6.1.1.4 (pp. 500-502)' 'Henke, Gullikson and Davis, At. Data and Nucl. Data Tables, 1993, 54, 2'
Br -0.67402 1.33011 17.17890 5.23580 5.63770 3.98510 2.17230 16.57960 0.26090 41.43280 2.95569992065 'International Tables Volume C Table 6.1.1.4 (pp. 500-502)' 'Henke, Gullikson and Davis, At. Data and Nucl. Data Tables, 1993, 54, 2'
N 0.03256 0.01839 12.21260 3.13220 2.01250 1.16630 0.00570 9.89330 28.99750 0.58260 -11.5290002823 'International Tables Volume C Table 6.1.1.4 (pp. 500-502)' 'Henke, Gullikson and Davis, At. Data and Nucl. Data Tables, 1993, 54, 2'

loop_
_exptl_crystal_face_index_h
_exptl_crystal_face_index_k
_exptl_crystal_face_index_l
_exptl_crystal_face_perp_dist
1 -5 10 0.0947
-2 8 -8 0.1546
3 -7 -9 0.1502
3 -10 4 0.0841
1 12 -1 0.1602
4 -11 -1 0.1123
-4 10 2 0.1243
0 0 -12 0.1308
6 -6 0 0.1137
-6 6 0 0.1260
-4 1 -9 0.1732
-6 -6 0 0.1583
6 6 0 0.0948
-6 -1 7 0.1842

loop_
_geom_angle_atom_site_label_1
_geom_angle_atom_site_label_2
_geom_angle_atom_site_label_3
_geom_angle
_geom_angle_site_symmetry_1
_geom_angle_site_symmetry_3
_geom_angle_publ_flag
C1 Au1 Br1 176.14(11) . . ?
C4 N1 C1 123.1(3) . . ?
C2 N1 C1 111.7(3) . . ?
C2 N1 C4 125.2(3) . . ?
C3 N2 C1 112.0(3) . . ?
C39 N2 C1 123.3(4) . . ?
C39 N2 C3 124.5(3) . . ?
N1 C1 Au1 125.4(3) . . ?
N2 C1 Au1 130.5(3) . . ?
N2 C1 N1 104.0(3) . . ?
C8 C9 C4 117.5(3) . . ?
C24 C9 C4 119.6(3) . . ?
C24 C9 C8 122.9(3) . . ?
C8 C7 C6 118.5(3) . . ?
C23 C7 C6 121.1(3) . . ?
C23 C7 C8 120.3(3) . . ?
C9 C4 N1 118.5(3) . . ?
C5 C4 N1 119.0(3) . . ?
C5 C4 C9 122.5(3) . . ?
H6 C6 C7 118.9(2) . . ?
C5 C6 C7 122.2(4) . . ?
C5 C6 H6 118.9(2) . . ?
C36 C31 C32 118.7(3) . . ?
C24 C31 C32 118.7(3) . . ?
C24 C31 C36 122.6(3) . . ?
C12 C11 C10 117.1(3) . . ?
C16 C11 C10 124.0(4) . . ?
C16 C11 C12 118.8(4) . . ?
C3 C2 N1 105.8(3) . . ?
C37 C2 N1 123.1(3) . . ?
C37 C2 C3 131.2(4) . . ?
H32 C32 C31 119.8(2) . . ?
C33 C32 C31 120.5(4) . . ?
C33 C32 H32 119.8(2) . . ?
C7 C8 C9 121.8(3) . . ?
H8 C8 C9 119.1(2) . . ?
H8 C8 C7 119.1(2) . . ?
C25 C30 H30 119.6(2) . . ?
C29 C30 H30 119.6(2) . . ?
C29 C30 C25 120.9(4) . . ?
C2 C3 N2 106.6(3) . . ?
C38 C3 N2 122.7(4) . . ?
C38 C3 C2 130.6(4) . . ?
C40 C41 H41 119.7(2) . . ?
C42 C41 H41 119.7(3) . . ?
C42 C41 C40 120.6(4) . . ?
C27 C26 H26 119.9(2) . . ?
C25 C26 H26 119.9(2) . . ?
C25 C26 C27 120.1(4) . . ?
C39 C40 C41 119.2(4) . . ?
C45 C40 C41 118.8(4) . . ?
C45 C40 C39 122.0(4) . . ?
C35 C34 H34 120.2(2) . . ?
C33 C34 H34 120.2(2) . . ?
C33 C34 C35 119.6(4) . . ?
H35 C35 C34 119.9(2) . . ?
C36 C35 C34 120.3(4) . . ?
C36 C35 H35 119.9(2) . . ?
H10 C10 C11 105.8(2) . . ?
C5 C10 C11 111.0(3) . . ?
C5 C10 H10 105.8(2) . . ?
C17 C10 C11 115.6(3) . . ?
C17 C10 H10 105.8(2) . . ?
C17 C10 C5 111.9(3) . . ?
C34 C33 C32 120.3(4) . . ?
H33 C33 C32 119.8(2) . . ?
H33 C33 C34 119.8(2) . . ?
H12 C12 C11 119.6(2) . . ?
C13 C12 C11 120.8(4) . . ?
C13 C12 H12 119.6(2) . . ?
C40 C39 N2 112.9(3) . . ?
H39a C39 N2 109.0(2) . . ?
H39a C39 C40 109.0(2) . . ?
H39b C39 N2 109.0(2) . . ?
H39b C39 C40 109.0(2) . . ?
H39b C39 H39a 107.8 . . ?
H27 C27 C26 119.8(2) . . ?
C28 C27 C26 120.5(4) . . ?
C28 C27 H27 119.8(2) . . ?
C26 C25 C30 119.0(3) . . ?
C24 C25 C30 117.3(3) . . ?
C24 C25 C26 123.7(3) . . ?
H42 C42 C41 120.1(3) . . ?
C43 C42 C41 119.7(4) . . ?
C43 C42 H42 120.1(3) . . ?
C6 C5 C4 117.3(3) . . ?
C10 C5 C4 120.6(3) . . ?
C10 C5 C6 122.1(3) . . ?
H45 C45 C40 119.8(2) . . ?
C44 C45 C40 120.3(4) . . ?
C44 C45 H45 119.8(3) . . ?
C17 C22 H22 119.0(2) . . ?
C21 C22 H22 119.0(3) . . ?
C21 C22 C17 121.9(4) . . ?
H29 C29 C30 120.1(2) . . ?
C28 C29 C30 119.8(4) . . ?
C28 C29 H29 120.1(2) . . ?
C35 C36 C31 120.6(4) . . ?
H36 C36 C31 119.7(2) . . ?
H36 C36 C35 119.7(2) . . ?
H37a C37 C2 109.5 . . ?
H37b C37 C2 109.5 . . ?
H37b C37 H37a 109.5 . . ?
H37c C37 C2 109.5 . . ?
H37c C37 H37a 109.5 . . ?
H37c C37 H37b 109.5 . . ?
C31 C24 C9 110.4(3) . . ?
C25 C24 C9 114.2(3) . . ?
C25 C24 C31 114.9(3) . . ?
H24 C24 C9 105.48(19) . . ?
H24 C24 C31 105.48(19) . . ?
H24 C24 C25 105.5(2) . . ?
H23a C23 C7 109.5 . . ?
H23b C23 C7 109.5 . . ?
H23b C23 H23a 109.5 . . ?
H23c C23 C7 109.5 . . ?
H23c C23 H23a 109.5 . . ?
H23c C23 H23b 109.5 . . ?
C22 C17 C10 123.5(4) . . ?
C18 C17 C10 119.1(4) . . ?
C18 C17 C22 117.4(4) . . ?
C13 C14 H14 120.4(2) . . ?
C15 C14 H14 120.4(3) . . ?
C15 C14 C13 119.2(4) . . ?
C14 C13 C12 120.4(4) . . ?
H13 C13 C12 119.8(2) . . ?
H13 C13 C14 119.8(2) . . ?
H16 C16 C11 120.0(2) . . ?
C15 C16 C11 120.1(4) . . ?
C15 C16 H16 120.0(3) . . ?
H18 C18 C17 119.5(3) . . ?
C19 C18 C17 121.0(5) . . ?
C19 C18 H18 119.5(3) . . ?
C29 C28 C27 119.7(4) . . ?
H28 C28 C27 120.2(2) . . ?
H28 C28 C29 120.2(2) . . ?
H38a C38 C3 109.5 . . ?
H38b C38 C3 109.5 . . ?
H38b C38 H38a 109.5 . . ?
H38c C38 C3 109.5 . . ?
H38c C38 H38a 109.5 . . ?
H38c C38 H38b 109.5 . . ?
H21 C21 C22 120.2(3) . . ?
C20 C21 C22 119.7(5) . . ?
C20 C21 H21 120.2(3) . . ?
H44 C44 C45 119.8(3) . . ?
C43 C44 C45 120.4(4) . . ?
C43 C44 H44 119.8(3) . . ?
C16 C15 C14 120.8(4) . . ?
H15 C15 C14 119.6(3) . . ?
H15 C15 C16 119.6(3) . . ?
C44 C43 C42 120.2(4) . . ?
H43 C43 C42 119.9(3) . . ?
H43 C43 C44 119.9(3) . . ?
H20 C20 C21 120.4(3) . . ?
C19 C20 C21 119.1(5) . . ?
C19 C20 H20 120.4(3) . . ?
C20 C19 C18 120.8(5) . . ?
H19 C19 C18 119.6(3) . . ?
H19 C19 C20 119.6(3) . . ?

loop_
_geom_bond_atom_site_label_1
_geom_bond_atom_site_label_2
_geom_bond_distance
_geom_bond_site_symmetry_2
_geom_bond_publ_flag
Au1 Br1 2.3932(5) . ?
Au1 C1 1.975(4) . ?
N1 C1 1.362(5) . ?
N1 C4 1.444(5) . ?
N1 C2 1.400(5) . ?
N2 C1 1.348(5) . ?
N2 C3 1.395(5) . ?
N2 C39 1.465(5) . ?
C9 C4 1.405(5) . ?
C9 C8 1.398(5) . ?
C9 C24 1.520(5) . ?
C7 C6 1.391(5) . ?
C7 C8 1.390(5) . ?
C7 C23 1.510(5) . ?
C4 C5 1.396(5) . ?
C6 H6 0.9500 . ?
C6 C5 1.396(5) . ?
C31 C32 1.403(5) . ?
C31 C36 1.392(5) . ?
C31 C24 1.532(5) . ?
C11 C10 1.530(5) . ?
C11 C12 1.399(6) . ?
C11 C16 1.386(6) . ?
C2 C3 1.357(6) . ?
C2 C37 1.491(6) . ?
C32 H32 0.9500 . ?
C32 C33 1.386(6) . ?
C8 H8 0.9500 . ?
C30 H30 0.9500 . ?
C30 C25 1.385(5) . ?
C30 C29 1.395(6) . ?
C3 C38 1.490(6) . ?
C41 H41 0.9500 . ?
C41 C40 1.394(6) . ?
C41 C42 1.393(6) . ?
C26 H26 0.9500 . ?
C26 C27 1.395(5) . ?
C26 C25 1.391(5) . ?
C40 C39 1.514(5) . ?
C40 C45 1.391(6) . ?
C34 H34 0.9500 . ?
C34 C35 1.390(6) . ?
C34 C33 1.385(6) . ?
C35 H35 0.9500 . ?
C35 C36 1.387(6) . ?
C10 H10 1.0000 . ?
C10 C5 1.529(5) . ?
C10 C17 1.522(5) . ?
C33 H33 0.9500 . ?
C12 H12 0.9500 . ?
C12 C13 1.380(6) . ?
C39 H39a 0.9900 . ?
C39 H39b 0.9900 . ?
C27 H27 0.9500 . ?
C27 C28 1.381(6) . ?
C25 C24 1.536(5) . ?
C42 H42 0.9500 . ?
C42 C43 1.377(7) . ?
C45 H45 0.9500 . ?
C45 C44 1.385(6) . ?
C22 H22 0.9500 . ?
C22 C17 1.384(6) . ?
C22 C21 1.392(6) . ?
C29 H29 0.9500 . ?
C29 C28 1.388(6) . ?
C36 H36 0.9500 . ?
C37 H37a 0.9800 . ?
C37 H37b 0.9800 . ?
C37 H37c 0.9800 . ?
C24 H24 1.0000 . ?
C23 H23a 0.9800 . ?
C23 H23b 0.9800 . ?
C23 H23c 0.9800 . ?
C17 C18 1.396(6) . ?
C14 H14 0.9500 . ?
C14 C13 1.386(6) . ?
C14 C15 1.386(6) . ?
C13 H13 0.9500 . ?
C16 H16 0.9500 . ?
C16 C15 1.393(6) . ?
C18 H18 0.9500 . ?
C18 C19 1.385(7) . ?
C28 H28 0.9500 . ?
C38 H38a 0.9800 . ?
C38 H38b 0.9800 . ?
C38 H38c 0.9800 . ?
C21 H21 0.9500 . ?
C21 C20 1.387(8) . ?
C44 H44 0.9500 . ?
C44 C43 1.380(7) . ?
C15 H15 0.9500 . ?
C43 H43 0.9500 . ?
C20 H20 0.9500 . ?
C20 C19 1.377(9) . ?
C19 H19 0.9500 . ?

loop_
_geom_torsion_atom_site_label_1
_geom_torsion_atom_site_label_2
_geom_torsion_atom_site_label_3
_geom_torsion_atom_site_label_4
_geom_torsion
_geom_torsion_site_symmetry_1
_geom_torsion_site_symmetry_2
_geom_torsion_site_symmetry_3
_geom_torsion_site_symmetry_4
_geom_torsion_publ_flag
Au1 C1 N1 C4 4.1(4) . . . . ?
Au1 C1 N1 C2 -175.4(3) . . . . ?
Au1 C1 N2 C3 175.3(3) . . . . ?
Au1 C1 N2 C39 -10.2(4) . . . . ?
N1 C1 N2 C3 -0.1(3) . . . . ?
N1 C1 N2 C39 174.5(3) . . . . ?
N1 C4 C9 C8 -177.8(3) . . . . ?
N1 C4 C9 C24 1.2(4) . . . . ?
N1 C4 C5 C6 179.1(3) . . . . ?
N1 C4 C5 C10 -2.0(4) . . . . ?
N1 C2 C3 N2 0.2(3) . . . . ?
N1 C2 C3 C38 176.0(3) . . . . ?
N2 C3 C2 C37 -178.0(3) . . . . ?
N2 C39 C40 C41 -139.7(4) . . . . ?
N2 C39 C40 C45 42.9(4) . . . . ?
C9 C4 C5 C6 -2.3(4) . . . . ?
C9 C4 C5 C10 176.6(3) . . . . ?
C9 C8 C7 C6 -2.0(4) . . . . ?
C9 C8 C7 C23 -179.8(4) . . . . ?
C9 C24 C31 C32 126.5(3) . . . . ?
C9 C24 C31 C36 -50.8(4) . . . . ?
C9 C24 C25 C30 -90.6(3) . . . . ?
C9 C24 C25 C26 89.8(3) . . . . ?
C7 C6 C5 C4 -1.3(4) . . . . ?
C7 C6 C5 C10 179.8(3) . . . . ?
C4 C5 C10 C11 -129.6(4) . . . . ?
C4 C5 C10 C17 99.6(4) . . . . ?
C6 C5 C10 C11 49.3(4) . . . . ?
C6 C5 C10 C17 -81.6(4) . . . . ?
C31 C32 C33 C34 -1.4(4) . . . . ?
C31 C36 C35 C34 -1.7(5) . . . . ?
C31 C24 C25 C30 140.4(3) . . . . ?
C31 C24 C25 C26 -39.2(4) . . . . ?
C11 C10 C17 C22 -80.6(4) . . . . ?
C11 C10 C17 C18 102.3(4) . . . . ?
C11 C12 C13 C14 0.2(5) . . . . ?
C11 C16 C15 C14 0.1(5) . . . . ?
C32 C33 C34 C35 0.4(4) . . . . ?
C30 C25 C26 C27 -2.2(4) . . . . ?
C30 C29 C28 C27 -0.5(5) . . . . ?
C41 C40 C45 C44 -0.3(5) . . . . ?
C41 C42 C43 C44 0.3(5) . . . . ?
C26 C27 C28 C29 0.5(5) . . . . ?
C40 C45 C44 C43 0.5(5) . . . . ?
C10 C17 C22 C21 -177.5(4) . . . . ?
C10 C17 C18 C19 176.7(4) . . . . ?
C12 C13 C14 C15 0.2(5) . . . . ?
C42 C43 C44 C45 -0.5(6) . . . . ?
C22 C17 C18 C19 -0.6(5) . . . . ?
C22 C21 C20 C19 -2.7(5) . . . . ?
C17 C18 C19 C20 -0.1(5) . . . . ?
C18 C19 C20 C21 1.8(6) . . . . ?

loop_
_exptl_oxdiff_crystal_face_indexfrac_h
_exptl_oxdiff_crystal_face_indexfrac_k
_exptl_oxdiff_crystal_face_indexfrac_l
_exptl_oxdiff_crystal_face_x
_exptl_oxdiff_crystal_face_y
_exptl_oxdiff_crystal_face_z
1.2704 -5.4607 10.1139 0.1935 0.8278 0.5266
-2.2000 8.1726 -7.8000 -0.2235 -0.9459 -0.2351
2.6436 -7.4444 -8.6052 0.0620 0.2343 -0.9702
3.0836 -10.4810 3.5632 0.2286 0.9560 -0.1840
1.0804 12.4653 -1.4740 -0.7751 -0.5780 0.2551
3.7980 -10.5448 -0.8987 0.1338 0.8301 -0.5413
-3.7854 10.4297 2.0466 -0.1239 -0.7731 0.6220
0.2210 0.1932 -11.6469 -0.0875 -0.4979 -0.8628
6.0546 -5.7890 0.0670 -0.3553 0.8466 -0.3963
-6.0530 5.8033 -0.0153 0.3547 -0.8449 0.4005
-3.7864 0.8272 -9.1745 0.3262 -0.7910 -0.5176
-6.0333 -5.9000 0.0359 0.9639 -0.2650 0.0259
6.0407 5.8790 -0.0765 -0.9638 0.2649 -0.0298
-5.7756 -0.8893 6.8571 0.7055 -0.1897 0.6828
